data_4301598
loop_
_publ_author_name
'Hesham A. Habib'
'Anke Hoffmann'
'Henning A. H\"oppe'
'Gunther Steinfeld'
'Christoph Janiak'

_publ_contact_author_address
;Institut f\"ur Anorganische und Analytische Chemie
Universit\"at Freiburg
Albertstr. 21
79104 Freiburg
Germany
;
_publ_contact_author_email janiak@uni-freiburg.de
_publ_contact_author_name 'Christoph Janiak'
_publ_contact_author_phone +49-761-2036127
_publ_section_title
;
Crystal Structure Solid-State Cross Polarization Magic Angle Spinning 13C
NMR Correlation in Luminescent d10 Metal-Organic Frameworks Constructed with
the 1,2-Bis(1,2,4-triazol-4-yl)ethane Ligand
;
_journal_name_full 'Inorganic Chemistry'
_journal_page_first 2166
_journal_page_last 2180
_journal_paper_doi 10.1021/ic802069k
_journal_volume 48
_journal_year 2009
_chemical_formula_moiety 'C4 H4 Cu N4'
_chemical_formula_sum 'C4 H4 Cu N4'
_chemical_formula_weight 171.65
_chemical_name_systematic
; 
catena-[{\m4-1,2-bis(1,2,4-triazol-4-yl)ethane-\kN1:\kN2:\kN1':\kN2'}-
di-\m2-cyano-\kN:\kC-dicopper(I)]
;
_space_group_IT_number 14
_symmetry_cell_setting monoclinic
_symmetry_space_group_name_Hall '-P 2yn'
_symmetry_space_group_name_H-M 'P 1 21/n 1'
_atom_sites_solution_hydrogens geom
_atom_sites_solution_primary direct
_atom_sites_solution_secondary difmap
_audit_creation_method SHELXL-97
_cell_angle_alpha 90.00
_cell_angle_beta 103.989(2)
_cell_angle_gamma 90.00
_cell_formula_units_Z 4
_cell_length_a 6.1253(3)
_cell_length_b 12.9739(9)
_cell_length_c 7.6245(5)
_cell_measurement_reflns_used 1534
_cell_measurement_temperature 203(2)
_cell_measurement_theta_max 25.6
_cell_measurement_theta_min 3.14
_cell_volume 587.94(6)
_computing_cell_refinement 'SAINT (Bruker, 2006)'
_computing_data_collection 'APEX2 (Bruker, 2006)'
_computing_data_reduction SAINT
_computing_molecular_graphics 'DIAMOND (Crystal Impact, 2006)'
_computing_structure_refinement 'SHELXL-97 (Sheldrick, 1997)'
_computing_structure_solution 'SHELXS-97 (Sheldrick, 1997)'
_diffrn_ambient_temperature 203(2)
_diffrn_measured_fraction_theta_full 0.989
_diffrn_measured_fraction_theta_max 0.989
_diffrn_measurement_device_type 'Bruker APEX II CCD area detector'
_diffrn_measurement_method '\w scans'
_diffrn_radiation_monochromator graphite
_diffrn_radiation_source 'fine-focus sealed tube'
_diffrn_radiation_type MoK\a
_diffrn_radiation_wavelength 0.71073
_diffrn_reflns_av_R_equivalents 0.0385
_diffrn_reflns_av_sigmaI/netI 0.0242
_diffrn_reflns_limit_h_max 7
_diffrn_reflns_limit_h_min -7
_diffrn_reflns_limit_k_max 15
_diffrn_reflns_limit_k_min -15
_diffrn_reflns_limit_l_max 8
_diffrn_reflns_limit_l_min -9
_diffrn_reflns_number 4871
_diffrn_reflns_theta_full 25.91
_diffrn_reflns_theta_max 25.91
_diffrn_reflns_theta_min 3.14
_exptl_absorpt_coefficient_mu 3.610
_exptl_absorpt_correction_T_max 0.8994
_exptl_absorpt_correction_T_min 0.4778
_exptl_absorpt_correction_type multi-scan
_exptl_absorpt_process_details '(<i>SADABS</i>; Sheldrick, 1996)'
_exptl_crystal_colour colorless
_exptl_crystal_density_diffrn 1.939
_exptl_crystal_density_method 'not measured'
_exptl_crystal_description plate
_exptl_crystal_F_000 340
_exptl_crystal_size_max 0.24
_exptl_crystal_size_mid 0.15
_exptl_crystal_size_min 0.03
_refine_diff_density_max 0.424
_refine_diff_density_min -0.460
_refine_diff_density_rms 0.088
_refine_ls_extinction_method none
_refine_ls_goodness_of_fit_ref 1.080
_refine_ls_hydrogen_treatment constr
_refine_ls_matrix_type full
_refine_ls_number_parameters 82
_refine_ls_number_reflns 1140
_refine_ls_number_restraints 0
_refine_ls_restrained_S_all 1.080
_refine_ls_R_factor_all 0.0331
_refine_ls_R_factor_gt 0.0280
_refine_ls_shift/su_max 0.001
_refine_ls_shift/su_mean 0.000
_refine_ls_structure_factor_coef Fsqd
_refine_ls_weighting_details 'calc w=1/[\s^2^(Fo^2^)+(0.0222P)^2^+1.2033P] where P=(Fo^2^+2Fc^2^)/3'
_refine_ls_weighting_scheme calc
_refine_ls_wR_factor_gt 0.0611
_refine_ls_wR_factor_ref 0.0651
_reflns_number_gt 1019
_reflns_number_total 1140
_reflns_threshold_expression >2sigma(I)
_cod_data_source_file ic802069k_si_002_01.cif
_cod_data_source_block m198p21n
_cod_depositor_comments
;
The following automatic conversions were performed:
'_symmetry_cell_setting' value 'Monoclinic' changed to 'monoclinic'
according to '/home/saulius/struct/CIF-dictionaries/cif_core.dic'
dictionary named 'cif_core.dic' version 2.4.1 from
2010-06-29.

'_exptl_absorpt_correction_type' value 'Multi-scan' changed
to 'multi-scan' according to
'/home/saulius/struct/CIF-dictionaries/cif_core.dic' dictionary named
'cif_core.dic' version 2.4.1 from 2010-06-29.

Automatic conversion script
Id: cif_fix_enum 1527 2010-12-29 10:47:43Z saulius 
;
_cod_original_sg_symbol_H-M 'P 21/n'
_cod_database_code 4301598

loop_
_symmetry_equiv_pos_as_xyz
'x, y, z'
'-x+1/2, y+1/2, -z+1/2'
'-x, -y, -z'
'x-1/2, -y-1/2, z-1/2'

loop_
_atom_site_label
_atom_site_type_symbol
_atom_site_fract_x
_atom_site_fract_y
_atom_site_fract_z
_atom_site_U_iso_or_equiv
_atom_site_adp_type
_atom_site_occupancy
_atom_site_symmetry_multiplicity
_atom_site_calc_flag
_atom_site_refinement_flags
_atom_site_disorder_assembly
_atom_site_disorder_group
Cu Cu 0.03735(6) 0.65104(3) 0.50354(5) 0.01852(14) Uani 1 1 d . . .
N1 N 0.2135(4) 0.53987(18) 0.3960(3) 0.0176(5) Uani 1 1 d . . .
N2 N 0.1579(4) 0.43664(18) 0.3640(3) 0.0191(5) Uani 1 1 d . . .
N3 N 0.4038(4) 0.47891(17) 0.2103(3) 0.0172(5) Uani 1 1 d . . .
C1 C 0.3608(5) 0.5618(2) 0.3034(4) 0.0196(6) Uani 1 1 d . . .
H1 H 0.4281 0.6268 0.3018 0.024 Uiso 1 1 calc R . .
C2 C 0.2746(5) 0.4030(2) 0.2526(4) 0.0213(6) Uani 1 1 d . . .
H2 H 0.2692 0.3352 0.2082 0.026 Uiso 1 1 calc R . .
C3 C 0.5550(5) 0.4733(2) 0.0882(4) 0.0198(6) Uani 1 1 d . . .
H3A H 0.5858 0.4011 0.0651 0.024 Uiso 1 1 calc R . .
H3B H 0.6982 0.5070 0.1439 0.024 Uiso 1 1 calc R . .
C4 C 0.2207(5) 0.7449(2) 0.6679(4) 0.0189(6) Uani 1 1 d . . .
N4 N 0.3285(4) 0.7952(2) 0.7792(4) 0.0252(6) Uani 1 1 d . . .

loop_
_atom_site_aniso_label
_atom_site_aniso_U_11
_atom_site_aniso_U_22
_atom_site_aniso_U_33
_atom_site_aniso_U_23
_atom_site_aniso_U_13
_atom_site_aniso_U_12
Cu 0.0234(2) 0.0167(2) 0.0173(2) -0.00034(14) 0.00828(15) -0.00137(14)
N1 0.0210(12) 0.0150(11) 0.0183(13) -0.0012(9) 0.0077(10) 0.0002(9)
N2 0.0262(13) 0.0152(12) 0.0190(13) -0.0006(9) 0.0117(10) -0.0014(9)
N3 0.0216(12) 0.0175(12) 0.0146(13) 0.0030(9) 0.0087(10) 0.0029(9)
C1 0.0253(15) 0.0158(14) 0.0218(16) -0.0018(11) 0.0133(13) -0.0023(11)
C2 0.0293(16) 0.0167(14) 0.0218(16) -0.0023(12) 0.0138(13) -0.0008(12)
C3 0.0204(15) 0.0248(15) 0.0184(16) 0.0044(12) 0.0126(12) 0.0053(12)
C4 0.0204(15) 0.0181(14) 0.0198(16) 0.0012(12) 0.0077(13) 0.0044(11)
N4 0.0266(14) 0.0228(13) 0.0257(15) 0.0011(11) 0.0054(12) 0.0047(11)

loop_
_atom_type_symbol
_atom_type_description
_atom_type_scat_dispersion_real
_atom_type_scat_dispersion_imag
_atom_type_scat_source
C C 0.0033 0.0016 'International Tables Vol C Tables 4.2.6.8 and 6.1.1.4'
H H 0.0000 0.0000 'International Tables Vol C Tables 4.2.6.8 and 6.1.1.4'
N N 0.0061 0.0033 'International Tables Vol C Tables 4.2.6.8 and 6.1.1.4'
Cu Cu 0.3201 1.2651 'International Tables Vol C Tables 4.2.6.8 and 6.1.1.4'

loop_
_geom_angle_atom_site_label_1
_geom_angle_atom_site_label_2
_geom_angle_atom_site_label_3
_geom_angle
_geom_angle_site_symmetry_1
_geom_angle_site_symmetry_3
_geom_angle_publ_flag
C4 Cu N4 119.55(11) . 4_575 ?
C4 Cu N2 110.30(11) . 3_566 ?
N4 Cu N2 106.39(10) 4_575 3_566 ?
C4 Cu N1 114.95(11) . . ?
N4 Cu N1 100.96(10) 4_575 . ?
N2 Cu N1 103.03(9) 3_566 . ?
C1 N1 N2 106.7(2) . . ?
C1 N1 Cu 123.6(2) . . ?
N2 N1 Cu 127.44(18) . . ?
C2 N2 N1 106.6(2) . . ?
C2 N2 Cu 126.9(2) . 3_566 ?
N1 N2 Cu 125.99(18) . 3_566 ?
C1 N3 C2 104.8(2) . . ?
C1 N3 C3 127.4(2) . . ?
C2 N3 C3 127.8(2) . . ?
N1 C1 N3 111.1(2) . . ?
N1 C1 H1 124.5 . . ?
N3 C1 H1 124.5 . . ?
N2 C2 N3 110.8(2) . . ?
N2 C2 H2 124.6 . . ?
N3 C2 H2 124.6 . . ?
N3 C3 C3 109.1(3) . 3_665 ?
N3 C3 H3A 109.9 . . ?
C3 C3 H3A 109.9 3_665 . ?
N3 C3 H3B 109.9 . . ?
C3 C3 H3B 109.9 3_665 . ?
H3A C3 H3B 108.3 . . ?
N4 C4 Cu 173.6(3) . . ?
C4 N4 Cu 165.7(2) . 4_676 ?

loop_
_geom_bond_atom_site_label_1
_geom_bond_atom_site_label_2
_geom_bond_distance
_geom_bond_site_symmetry_2
_geom_bond_publ_flag
Cu C4 1.907(3) . ?
Cu N4 1.998(3) 4_575 ?
Cu N2 2.080(2) 3_566 ?
Cu N1 2.084(2) . ?
N1 C1 1.304(4) . ?
N1 N2 1.389(3) . ?
N2 C2 1.311(4) . ?
N2 Cu 2.080(2) 3_566 ?
N3 C1 1.349(4) . ?
N3 C2 1.350(4) . ?
N3 C3 1.465(3) . ?
C1 H1 0.9400 . ?
C2 H2 0.9400 . ?
C3 C3 1.518(6) 3_665 ?
C3 H3A 0.9800 . ?
C3 H3B 0.9800 . ?
C4 N4 1.144(4) . ?
N4 Cu 1.998(3) 4_676 ?
